data_2231282
loop_
_publ_author_name
'Narayanan, P.'
'Sethusankar, K.'
'Nandakumar, Meganathan'
'Mohanakrishnan, Arasambattu K.'

_publ_section_title
;
 [2-(4-Methylbenzoyl)phenyl](4-methylphenyl)methanone
;
_journal_coeditor_code RK2284
_journal_issue 8
_journal_name_full 'Acta Crystallographica Section E'
_journal_page_first o2120
_journal_paper_doi 10.1107/S1600536811028820
_journal_volume 67
_journal_year 2011
_chemical_formula_iupac 'C22 H18 O2'
_chemical_formula_moiety 'C22 H18 O2'
_chemical_formula_sum 'C22 H18 O2'
_chemical_formula_weight 314.36
_chemical_name_systematic
;
[2-(4-Methylbenzoyl)phenyl](4-methylphenyl)methanone
;
_space_group_IT_number 15
_symmetry_cell_setting monoclinic
_symmetry_space_group_name_Hall '-C 2yc'
_symmetry_space_group_name_H-M 'C 1 2/c 1'
_atom_sites_solution_hydrogens geom
_atom_sites_solution_primary direct
_atom_sites_solution_secondary difmap
_audit_creation_method SHELXL97
_cell_angle_alpha 90.00
_cell_angle_beta 114.314(5)
_cell_angle_gamma 90.00
_cell_formula_units_Z 4
_cell_length_a 20.7432(13)
_cell_length_b 7.7564(4)
_cell_length_c 11.3946(6)
_cell_measurement_reflns_used 2133
_cell_measurement_temperature 295(2)
_cell_measurement_theta_max 28.57
_cell_measurement_theta_min 2.15
_cell_volume 1670.70(17)
_computing_cell_refinement '<i>SAINT</i> (Bruker, 2004)'
_computing_data_collection '<i>APEX2</i> (Bruker, 2004)'
_computing_data_reduction '<i>SAINT</i> (Bruker, 2004)'
_computing_molecular_graphics
;
<i>ORTEP-3</i> (Farrugia, 1997) and <i>Mercury</i> (Macrae <i>et
al.</i>, 2008)
;
_computing_publication_material '<i>SHELXL97</i> (Sheldrick, 2008) and <i>PLATON</i>  (Spek, 2009)'
_computing_structure_refinement '<i>SHELXL97</i> (Sheldrick, 2008)'
_computing_structure_solution '<i>SHELXS97</i> (Sheldrick, 2008)'
_diffrn_ambient_temperature 295(2)
_diffrn_measured_fraction_theta_full 0.999
_diffrn_measured_fraction_theta_max 0.999
_diffrn_measurement_device_type 'Bruker Kappa APEXII CCD diffractometer'
_diffrn_measurement_method \w-scans
_diffrn_radiation_monochromator graphite
_diffrn_radiation_source 'fine-focus sealed tube'
_diffrn_radiation_type MoK\a
_diffrn_radiation_wavelength 0.71073
_diffrn_reflns_av_R_equivalents 0.0758
_diffrn_reflns_av_sigmaI/netI 0.0246
_diffrn_reflns_limit_h_max 27
_diffrn_reflns_limit_h_min -27
_diffrn_reflns_limit_k_max 10
_diffrn_reflns_limit_k_min -10
_diffrn_reflns_limit_l_max 15
_diffrn_reflns_limit_l_min -15
_diffrn_reflns_number 17689
_diffrn_reflns_theta_full 28.57
_diffrn_reflns_theta_max 28.57
_diffrn_reflns_theta_min 2.15
_exptl_absorpt_coefficient_mu 0.079
_exptl_absorpt_correction_T_max 0.9844
_exptl_absorpt_correction_T_min 0.9767
_exptl_absorpt_correction_type multi-scan
_exptl_absorpt_process_details '(<i>SADABS</i>; Sheldrick, 1996)'
_exptl_crystal_colour colourless
_exptl_crystal_density_diffrn 1.250
_exptl_crystal_density_method 'not measured'
_exptl_crystal_description block
_exptl_crystal_F_000 664
_exptl_crystal_size_max 0.30
_exptl_crystal_size_mid 0.25
_exptl_crystal_size_min 0.20
_refine_diff_density_max 0.303
_refine_diff_density_min -0.284
_refine_ls_extinction_method none
_refine_ls_goodness_of_fit_ref 1.034
_refine_ls_hydrogen_treatment constr
_refine_ls_matrix_type full
_refine_ls_number_parameters 110
_refine_ls_number_reflns 2133
_refine_ls_number_restraints 0
_refine_ls_restrained_S_all 1.034
_refine_ls_R_factor_all 0.0634
_refine_ls_R_factor_gt 0.0496
_refine_ls_shift/su_max 0.005
_refine_ls_shift/su_mean 0.000
_refine_ls_structure_factor_coef Fsqd
_refine_ls_weighting_details 'calc w=1/[\s^2^(Fo^2^)+(0.0914P)^2^+0.4904P] where P=(Fo^2^+2Fc^2^)/3'
_refine_ls_weighting_scheme calc
_refine_ls_wR_factor_gt 0.1414
_refine_ls_wR_factor_ref 0.1536
_reflns_number_gt 1729
_reflns_number_total 2133
_reflns_threshold_expression >2\s(I)
_cod_data_source_file rk2284.cif
_cod_data_source_block I
_cod_original_sg_symbol_H-M 'C 2/c'
_cod_database_code 2231282
_cod_database_fobs_code 2231282

loop_
_symmetry_equiv_pos_as_xyz
'x, y, z'
'-x, y, -z+1/2'
'x+1/2, y+1/2, z'
'-x+1/2, y+1/2, -z+1/2'
'-x, -y, -z'
'x, -y, z-1/2'
'-x+1/2, -y+1/2, -z'
'x+1/2, -y+1/2, z-1/2'

loop_
_atom_site_type_symbol
_atom_site_label
_atom_site_fract_x
_atom_site_fract_y
_atom_site_fract_z
_atom_site_U_iso_or_equiv
_atom_site_adp_type
_atom_site_calc_flag
_atom_site_refinement_flags
_atom_site_occupancy
_atom_site_symmetry_multiplicity
C C1 0.47990(8) -0.45596(18) 0.68469(16) 0.0577(4) Uani d . 1 1
H H1 0.4669 -0.5598 0.6403 0.069 Uiso calc R 1 1
C C2 0.45881(7) -0.30216(17) 0.61934(13) 0.0493(3) Uani d . 1 1
H H2 0.4310 -0.3030 0.5312 0.059 Uiso calc R 1 1
C C3 0.47868(6) -0.14603(15) 0.68400(11) 0.0375(3) Uani d . 1 1
C C4 0.46029(6) 0.01963(15) 0.61000(11) 0.0380(3) Uani d . 1 1
C C5 0.38557(6) 0.05007(15) 0.52013(11) 0.0384(3) Uani d . 1 1
C C6 0.37060(7) 0.16656(18) 0.41976(13) 0.0478(3) Uani d . 1 1
H H6 0.4074 0.2221 0.4083 0.057 Uiso calc R 1 1
C C7 0.30152(8) 0.2002(2) 0.33701(13) 0.0535(4) Uani d . 1 1
H H7 0.2924 0.2766 0.2691 0.064 Uiso calc R 1 1
C C8 0.24545(7) 0.12297(18) 0.35264(13) 0.0508(4) Uani d . 1 1
C C9 0.26051(7) 0.0089(2) 0.45387(14) 0.0529(4) Uani d . 1 1
H H9 0.2236 -0.0433 0.4668 0.063 Uiso calc R 1 1
C C10 0.32965(7) -0.02856(18) 0.53609(13) 0.0474(3) Uani d . 1 1
H H10 0.3387 -0.1072 0.6027 0.057 Uiso calc R 1 1
C C11 0.17032(9) 0.1623(3) 0.26113(19) 0.0739(5) Uani d . 1 1
H H11A 0.1696 0.2622 0.2109 0.111 Uiso calc R 1 1
H H11B 0.1425 0.1841 0.3093 0.111 Uiso calc R 1 1
H H11C 0.1509 0.0656 0.2050 0.111 Uiso calc R 1 1
O O1 0.50637(5) 0.12345(12) 0.62240(9) 0.0503(3) Uani d . 1 1

loop_
_atom_site_aniso_label
_atom_site_aniso_U_11
_atom_site_aniso_U_22
_atom_site_aniso_U_33
_atom_site_aniso_U_12
_atom_site_aniso_U_13
_atom_site_aniso_U_23
C1 0.0579(8) 0.0333(6) 0.0742(10) -0.0053(6) 0.0195(7) -0.0101(6)
C2 0.0496(7) 0.0405(7) 0.0470(7) -0.0063(5) 0.0091(6) -0.0084(5)
C3 0.0360(5) 0.0337(6) 0.0368(6) -0.0015(4) 0.0088(5) -0.0008(4)
C4 0.0414(6) 0.0359(6) 0.0318(6) -0.0023(4) 0.0100(5) -0.0016(4)
C5 0.0405(6) 0.0371(6) 0.0324(6) 0.0011(4) 0.0097(5) -0.0003(4)
C6 0.0487(7) 0.0482(7) 0.0442(7) 0.0033(5) 0.0167(6) 0.0096(5)
C7 0.0557(8) 0.0531(8) 0.0437(7) 0.0116(6) 0.0125(6) 0.0121(6)
C8 0.0450(7) 0.0493(7) 0.0471(7) 0.0084(6) 0.0079(6) -0.0061(5)
C9 0.0418(7) 0.0575(8) 0.0566(8) -0.0040(6) 0.0176(6) -0.0025(6)
C10 0.0484(7) 0.0482(7) 0.0416(7) -0.0025(5) 0.0143(5) 0.0049(5)
C11 0.0483(8) 0.0751(11) 0.0757(11) 0.0150(7) 0.0028(8) -0.0027(9)
O1 0.0479(5) 0.0442(5) 0.0487(5) -0.0100(4) 0.0098(4) 0.0032(4)

loop_
_atom_type_symbol
_atom_type_description
_atom_type_scat_dispersion_real
_atom_type_scat_dispersion_imag
_atom_type_scat_source
C C 0.0033 0.0016 'International Tables Vol C Tables 4.2.6.8 and 6.1.1.4'
H H 0.0000 0.0000 'International Tables Vol C Tables 4.2.6.8 and 6.1.1.4'
O O 0.0106 0.0060 'International Tables Vol C Tables 4.2.6.8 and 6.1.1.4'

loop_
_geom_angle_atom_site_label_1
_geom_angle_atom_site_label_2
_geom_angle_atom_site_label_3
_geom_angle_site_symmetry_1
_geom_angle_site_symmetry_3
_geom_angle
C1 C1 C2 2_656 . 120.07(8)
C1 C1 H1 2_656 . 120.0
C2 C1 H1 . . 120.0
C1 C2 C3 . . 120.60(12)
C1 C2 H2 . . 119.7
C3 C2 H2 . . 119.7
C2 C3 C3 . 2_656 119.31(7)
C2 C3 C4 . . 119.89(10)
C3 C3 C4 2_656 . 120.54(6)
O1 C4 C5 . . 121.61(11)
O1 C4 C3 . . 119.89(10)
C5 C4 C3 . . 118.48(10)
C10 C5 C6 . . 118.59(11)
C10 C5 C4 . . 122.14(11)
C6 C5 C4 . . 119.21(11)
C7 C6 C5 . . 120.25(13)
C7 C6 H6 . . 119.9
C5 C6 H6 . . 119.9
C6 C7 C8 . . 121.50(13)
C6 C7 H7 . . 119.2
C8 C7 H7 . . 119.2
C7 C8 C9 . . 118.11(12)
C7 C8 C11 . . 120.53(14)
C9 C8 C11 . . 121.36(15)
C10 C9 C8 . . 120.95(13)
C10 C9 H9 . . 119.5
C8 C9 H9 . . 119.5
C9 C10 C5 . . 120.58(12)
C9 C10 H10 . . 119.7
C5 C10 H10 . . 119.7
C8 C11 H11A . . 109.5
C8 C11 H11B . . 109.5
H11A C11 H11B . . 109.5
C8 C11 H11C . . 109.5
H11A C11 H11C . . 109.5
H11B C11 H11C . . 109.5

loop_
_geom_bond_atom_site_label_1
_geom_bond_atom_site_label_2
_geom_bond_site_symmetry_2
_geom_bond_distance
C1 C1 2_656 1.374(3)
C1 C2 . 1.379(2)
C1 H1 . 0.9300
C2 C3 . 1.3890(16)
C2 H2 . 0.9300
C3 C3 2_656 1.396(2)
C3 C4 . 1.4975(16)
C4 O1 . 1.2128(15)
C4 C5 . 1.4832(16)
C5 C10 . 1.3872(18)
C5 C6 . 1.3887(17)
C6 C7 . 1.3778(19)
C6 H6 . 0.9300
C7 C8 . 1.383(2)
C7 H7 . 0.9300
C8 C9 . 1.384(2)
C8 C11 . 1.507(2)
C9 C10 . 1.383(2)
C9 H9 . 0.9300
C10 H10 . 0.9300
C11 H11A . 0.9600
C11 H11B . 0.9600
C11 H11C . 0.9600

loop_
_geom_hbond_atom_site_label_D
_geom_hbond_atom_site_label_H
_geom_hbond_atom_site_label_A
_geom_hbond_site_symmetry_A
_geom_hbond_distance_DH
_geom_hbond_distance_HA
_geom_hbond_distance_DA
_geom_hbond_angle_DHA
C1 H1 O1 1_545 0.93 2.62 3.4305(17) 145.4

loop_
_geom_torsion_atom_site_label_1
_geom_torsion_atom_site_label_2
_geom_torsion_atom_site_label_3
_geom_torsion_atom_site_label_4
_geom_torsion_site_symmetry_1
_geom_torsion_site_symmetry_4
_geom_torsion
C1 C1 C2 C3 2_656 . 1.0(3)
C1 C2 C3 C3 . 2_656 1.0(2)
C1 C2 C3 C4 . . 175.06(13)
C2 C3 C4 O1 . . -125.83(13)
C3 C3 C4 O1 2_656 . 48.2(2)
C2 C3 C4 C5 . . 52.62(16)
C3 C3 C4 C5 2_656 . -133.37(15)
O1 C4 C5 C10 . . -156.10(13)
C3 C4 C5 C10 . . 25.47(17)
O1 C4 C5 C6 . . 21.08(18)
C3 C4 C5 C6 . . -157.35(12)
C10 C5 C6 C7 . . -1.1(2)
C4 C5 C6 C7 . . -178.36(12)
C5 C6 C7 C8 . . 1.4(2)
C6 C7 C8 C9 . . -0.5(2)
C6 C7 C8 C11 . . 179.79(14)
C7 C8 C9 C10 . . -0.8(2)
C11 C8 C9 C10 . . 178.91(14)
C8 C9 C10 C5 . . 1.2(2)
C6 C5 C10 C9 . . -0.2(2)
C4 C5 C10 C9 . . 177.00(12)
